data_4324738
loop_
_publ_author_name
'Chandi Pariya'
'Frank R. Fronczek'
'Andrew W. Maverick'

_publ_section_title
;
 Bis(o-phenylenebis(acetylacetonato))dicopper(II): A Strained Copper(II)
 Dimer Exhibiting a Wide Range of Colors in the Solid State
;
_journal_name_full 'Inorganic Chemistry'
_journal_page_first 2748
_journal_page_last 2753
_journal_paper_doi 10.1021/ic101641r
_journal_volume 50
_journal_year 2011
_chemical_compound_source 'local laboratory'
_chemical_formula_moiety 'C32 H32 Cu2 O8, C7 H8'
_chemical_formula_sum 'C39 H40 Cu2 O8'
_chemical_formula_weight 763.79
_chemical_name_common
;
 copper(II) o-phenylenebis(acetylacetonate) dimer, toluene solvate
;
_chemical_name_systematic
; 
 bis(mu-(3,3'-(1,2-phenylene)bis(2,4-pentanedionato)))dicopper 
 toluene solvate
;
_space_group_IT_number 2
_symmetry_cell_setting triclinic
_symmetry_space_group_name_Hall '-P 1'
_symmetry_space_group_name_H-M 'P -1'
_atom_sites_solution_hydrogens geom
_atom_sites_solution_primary direct
_atom_sites_solution_secondary difmap
_audit_creation_method SHELXL-97
_cell_angle_alpha 116.990(6)
_cell_angle_beta 93.970(8)
_cell_angle_gamma 105.046(8)
_cell_formula_units_Z 1
_cell_length_a 7.5492(10)
_cell_length_b 11.4219(15)
_cell_length_c 11.9423(15)
_cell_measurement_reflns_used 4797
_cell_measurement_temperature 115
_cell_measurement_theta_max 30.0
_cell_measurement_theta_min 2.5
_cell_volume 864.9(2)
_computing_cell_refinement 'HKL Scalepack (Otwinowski & Minor 1997)'
_computing_data_collection 'COLLECT (Nonius, 2000)'
_computing_data_reduction 'HKL Denzo and Scalepack (Otwinowski & Minor 1997)'
_computing_molecular_graphics 'ORTEP-3 for Windows (Farrugia, 1997)'
_computing_publication_material 'SHELXL-97 (Sheldrick, 1997)'
_computing_structure_refinement 'SHELXL-97 (Sheldrick, 1997)'
_computing_structure_solution 'SIR97 (Altomare  et al., 1999)'
_diffrn_ambient_temperature 115
_diffrn_measured_fraction_theta_full 0.999
_diffrn_measured_fraction_theta_max 0.997
_diffrn_measurement_device 'KappaCCD (with Oxford Cryostream)'
_diffrn_measurement_method ' \w scans with \k offsets'
_diffrn_radiation_monochromator graphite
_diffrn_radiation_source 'fine-focus sealed tube'
_diffrn_radiation_type MoK\a
_diffrn_radiation_wavelength 0.71073
_diffrn_reflns_av_R_equivalents 0.023
_diffrn_reflns_av_sigmaI/netI 0.0345
_diffrn_reflns_limit_h_max 10
_diffrn_reflns_limit_h_min -10
_diffrn_reflns_limit_k_max 16
_diffrn_reflns_limit_k_min -16
_diffrn_reflns_limit_l_max 16
_diffrn_reflns_limit_l_min -16
_diffrn_reflns_number 18674
_diffrn_reflns_theta_full 25.0
_diffrn_reflns_theta_max 30.0
_diffrn_reflns_theta_min 2.8
_diffrn_standards_decay_% <2
_diffrn_standards_number 0
_exptl_absorpt_coefficient_mu 1.283
_exptl_absorpt_correction_T_max 0.975
_exptl_absorpt_correction_T_min 0.608
_exptl_absorpt_correction_type multi-scan
_exptl_absorpt_process_details 'HKL Scalepack (Otwinowski & Minor 1997)'
_exptl_crystal_colour 'dark blue'
_exptl_crystal_density_diffrn 1.466
_exptl_crystal_description lath
_exptl_crystal_F_000 396
_exptl_crystal_size_max 0.43
_exptl_crystal_size_mid 0.10
_exptl_crystal_size_min 0.02
_refine_diff_density_max 0.43
_refine_diff_density_min -0.53
_refine_diff_density_rms 0.073
_refine_ls_extinction_method none
_refine_ls_goodness_of_fit_ref 1.057
_refine_ls_hydrogen_treatment constr
_refine_ls_matrix_type full
_refine_ls_number_parameters 245
_refine_ls_number_reflns 5043
_refine_ls_number_restraints 0
_refine_ls_restrained_S_all 1.057
_refine_ls_R_factor_all 0.041
_refine_ls_R_factor_gt 0.032
_refine_ls_shift/su_max 0.000
_refine_ls_shift/su_mean 0.000
_refine_ls_structure_factor_coef Fsqd
_refine_ls_weighting_details 'calc w=1/[\s^2^(Fo^2^)+(0.0309P)^2^+0.6624P] where P=(Fo^2^+2Fc^2^)/3'
_refine_ls_weighting_scheme calc
_refine_ls_wR_factor_gt 0.075
_refine_ls_wR_factor_ref 0.079
_reflns_number_gt 4420
_reflns_number_total 5043
_reflns_threshold_expression I>2\s(I)
_cod_data_source_file ic101641r_si_002_4.cif
_cod_data_source_block compound_6
_cod_original_cell_volume 864.94(19)
_cod_original_sg_symbol_H-M 'P -1 '
_cod_database_code 4324738

loop_
_symmetry_equiv_pos_as_xyz
'x, y, z'
'-x, -y, -z'

loop_
_atom_site_label
_atom_site_type_symbol
_atom_site_fract_x
_atom_site_fract_y
_atom_site_fract_z
_atom_site_U_iso_or_equiv
_atom_site_adp_type
_atom_site_occupancy
_atom_site_symmetry_multiplicity
_atom_site_calc_flag
_atom_site_refinement_flags
_atom_site_disorder_assembly
_atom_site_disorder_group
Cu1 Cu 0.77038(3) 0.42953(2) 0.964267(18) 0.01230(6) Uani 1 1 d . . .
O1 O 0.59075(16) 0.25392(12) 0.84145(11) 0.0161(2) Uani 1 1 d . . .
O2 O 0.77259(16) 0.49590(12) 0.84326(11) 0.0172(2) Uani 1 1 d . . .
O3 O 0.06258(16) 0.38907(12) 0.90909(10) 0.0140(2) Uani 1 1 d . . .
O4 O 0.25225(17) 0.62598(12) 0.90649(11) 0.0161(2) Uani 1 1 d . . .
C1 C 0.3580(3) 0.07827(18) 0.66222(18) 0.0235(4) Uani 1 1 d . . .
H1A H 0.4305 0.0159 0.6233 0.035 Uiso 1 1 calc R . .
H1B H 0.2658 0.0693 0.5944 0.035 Uiso 1 1 calc R . .
H1C H 0.2925 0.0535 0.7204 0.035 Uiso 1 1 calc R . .
C2 C 0.4892(2) 0.22652(17) 0.73717(15) 0.0143(3) Uani 1 1 d . . .
C3 C 0.4999(2) 0.31787(16) 0.68698(15) 0.0125(3) Uani 1 1 d . . .
C4 C 0.6518(2) 0.44334(17) 0.73909(15) 0.0143(3) Uani 1 1 d . . .
C5 C 0.6904(3) 0.5251(2) 0.66866(18) 0.0240(4) Uani 1 1 d . . .
H5A H 0.7098 0.6233 0.7282 0.036 Uiso 1 1 calc R . .
H5B H 0.5831 0.4890 0.5976 0.036 Uiso 1 1 calc R . .
H5C H 0.8034 0.5164 0.6344 0.036 Uiso 1 1 calc R . .
C6 C -0.0436(3) 0.17669(18) 0.71718(17) 0.0229(4) Uani 1 1 d . . .
H6A H -0.0041 0.1303 0.7612 0.034 Uiso 1 1 calc R . .
H6B H -0.0228 0.1353 0.6293 0.034 Uiso 1 1 calc R . .
H6C H -0.1774 0.1652 0.7141 0.034 Uiso 1 1 calc R . .
C7 C 0.0687(2) 0.32847(17) 0.78891(15) 0.0133(3) Uani 1 1 d . . .
C8 C 0.1631(2) 0.39586(17) 0.72644(15) 0.0132(3) Uani 1 1 d . . .
C9 C 0.2304(2) 0.54355(17) 0.78745(15) 0.0145(3) Uani 1 1 d . . .
C10 C 0.2730(3) 0.61551(19) 0.70828(17) 0.0236(4) Uani 1 1 d . . .
H10A H 0.1820 0.6635 0.7099 0.035 Uiso 1 1 calc R . .
H10B H 0.2646 0.5464 0.6192 0.035 Uiso 1 1 calc R . .
H10C H 0.4002 0.6833 0.7443 0.035 Uiso 1 1 calc R . .
C11 C 0.3518(2) 0.27771(16) 0.57334(15) 0.0134(3) Uani 1 1 d . . .
C12 C 0.1863(2) 0.31224(17) 0.59229(15) 0.0136(3) Uani 1 1 d . . .
C13 C 0.0464(2) 0.26742(19) 0.48447(16) 0.0188(3) Uani 1 1 d . . .
H13 H -0.0659 0.2899 0.4966 0.023 Uiso 1 1 calc R . .
C14 C 0.0692(3) 0.19068(18) 0.36011(16) 0.0207(3) Uani 1 1 d . . .
H14 H -0.0280 0.1596 0.2882 0.025 Uiso 1 1 calc R . .
C15 C 0.2342(3) 0.15977(18) 0.34142(16) 0.0203(3) Uani 1 1 d . . .
H15 H 0.2516 0.1091 0.2567 0.024 Uiso 1 1 calc R . .
C16 C 0.3739(3) 0.20324(18) 0.44721(16) 0.0186(3) Uani 1 1 d . . .
H16 H 0.4869 0.1820 0.4338 0.022 Uiso 1 1 calc R . .
C1S C -0.0196(6) 0.0884(4) 1.0082(3) 0.047(2) Uani 0.50 1 d PG A -1
H1S H -0.1082 0.1361 1.0169 0.057 Uiso 0.50 1 calc PR A -1
C2S C 0.1629(7) 0.1484(3) 1.0031(4) 0.058(2) Uani 0.50 1 d PG A -1
H2S H 0.1991 0.2372 1.0083 0.070 Uiso 0.50 1 calc PR A -1
C3S C 0.2926(5) 0.0787(3) 0.9904(4) 0.0434(19) Uani 0.50 1 d PG A -1
H3S H 0.4173 0.1197 0.9869 0.052 Uiso 0.50 1 calc PR A -1
C4S C 0.2397(4) -0.0512(3) 0.9829(3) 0.0338(9) Uani 0.50 1 d PG A -1
H4S H 0.3283 -0.0988 0.9742 0.041 Uiso 0.50 1 calc PR A -1
C5S C 0.0571(5) -0.1112(3) 0.9880(3) 0.0307(12) Uani 0.50 1 d PG A -1
H5S H 0.0210 -0.1999 0.9828 0.037 Uiso 0.50 1 calc PR A -1
C6S C -0.0725(4) -0.0414(5) 1.0007(4) 0.0453(14) Uani 0.50 1 d PG A -1
C7S C -0.2662(14) -0.1065(16) 1.0056(10) 0.127(6) Uani 0.50 1 d P A -1
H7S1 H -0.3396 -0.0446 1.0145 0.190 Uiso 0.25 1 calc PR A -1
H7S2 H -0.2634 -0.1227 1.0794 0.190 Uiso 0.25 1 calc PR A -1
H7S3 H -0.3244 -0.1953 0.9260 0.190 Uiso 0.25 1 calc PR A -1
H7S4 H -0.2786 -0.1971 0.9988 0.190 Uiso 0.25 1 calc PR A -1
H7S5 H -0.3548 -0.1190 0.9339 0.190 Uiso 0.25 1 calc PR A -1
H7S6 H -0.2938 -0.0464 1.0872 0.190 Uiso 0.25 1 calc PR A -1

loop_
_atom_site_aniso_label
_atom_site_aniso_U_11
_atom_site_aniso_U_22
_atom_site_aniso_U_33
_atom_site_aniso_U_23
_atom_site_aniso_U_13
_atom_site_aniso_U_12
Cu1 0.01229(9) 0.01283(10) 0.01027(9) 0.00539(7) 0.00097(6) 0.00271(7)
O1 0.0159(5) 0.0146(5) 0.0150(5) 0.0076(5) -0.0013(4) 0.0013(4)
O2 0.0163(5) 0.0174(6) 0.0159(6) 0.0098(5) -0.0018(4) 0.0007(5)
O3 0.0146(5) 0.0134(5) 0.0110(5) 0.0044(4) 0.0028(4) 0.0029(4)
O4 0.0214(6) 0.0143(5) 0.0116(5) 0.0063(4) 0.0034(4) 0.0043(5)
C1 0.0260(9) 0.0153(8) 0.0230(9) 0.0094(7) -0.0055(7) 0.0000(7)
C2 0.0129(7) 0.0145(7) 0.0128(7) 0.0049(6) 0.0030(5) 0.0040(6)
C3 0.0124(7) 0.0140(7) 0.0102(6) 0.0047(6) 0.0019(5) 0.0052(6)
C4 0.0148(7) 0.0154(7) 0.0136(7) 0.0077(6) 0.0032(6) 0.0051(6)
C5 0.0239(9) 0.0236(9) 0.0219(9) 0.0152(8) -0.0026(7) -0.0016(7)
C6 0.0256(9) 0.0160(8) 0.0189(8) 0.0047(7) 0.0087(7) 0.0006(7)
C7 0.0110(7) 0.0149(7) 0.0120(7) 0.0046(6) 0.0018(5) 0.0054(6)
C8 0.0121(7) 0.0158(7) 0.0109(7) 0.0056(6) 0.0017(5) 0.0055(6)
C9 0.0139(7) 0.0170(8) 0.0135(7) 0.0081(6) 0.0028(5) 0.0054(6)
C10 0.0358(10) 0.0197(9) 0.0182(8) 0.0123(7) 0.0071(7) 0.0075(7)
C11 0.0164(7) 0.0118(7) 0.0097(7) 0.0046(6) 0.0014(5) 0.0031(6)
C12 0.0157(7) 0.0135(7) 0.0098(7) 0.0053(6) 0.0015(5) 0.0032(6)
C13 0.0168(7) 0.0220(8) 0.0148(7) 0.0091(7) -0.0012(6) 0.0032(6)
C14 0.0249(8) 0.0190(8) 0.0121(7) 0.0083(6) -0.0038(6) -0.0016(7)
C15 0.0312(9) 0.0141(8) 0.0083(7) 0.0027(6) 0.0029(6) 0.0020(7)
C16 0.0245(8) 0.0165(8) 0.0124(7) 0.0045(6) 0.0054(6) 0.0078(6)
C1S 0.082(5) 0.050(4) 0.016(2) 0.008(2) 0.001(2) 0.049(4)
C2S 0.122(6) 0.014(2) 0.017(2) 0.0060(17) -0.012(3) 0.000(3)
C3S 0.043(4) 0.043(3) 0.019(3) 0.011(2) 0.002(3) -0.015(3)
C4S 0.038(2) 0.033(2) 0.0171(18) 0.0024(17) 0.0008(16) 0.0114(19)
C5S 0.050(3) 0.022(2) 0.016(2) 0.0077(17) 0.0017(19) 0.010(2)
C6S 0.034(2) 0.076(4) 0.0085(17) 0.009(2) -0.0006(16) 0.014(2)
C7S 0.039(4) 0.261(16) 0.025(4) 0.041(7) 0.005(3) 0.019(8)

loop_
_atom_type_symbol
_atom_type_description
_atom_type_scat_dispersion_real
_atom_type_scat_dispersion_imag
_atom_type_scat_source
C C 0.0033 0.0016 'International Tables Vol C Tables 4.2.6.8 and 6.1.1.4'
H H 0.0000 0.0000 'International Tables Vol C Tables 4.2.6.8 and 6.1.1.4'
Cu Cu 0.3201 1.2651 'International Tables Vol C Tables 4.2.6.8 and 6.1.1.4'
O O 0.0106 0.0060 'International Tables Vol C Tables 4.2.6.8 and 6.1.1.4'

loop_
_geom_angle_atom_site_label_1
_geom_angle_atom_site_label_2
_geom_angle_atom_site_label_3
_geom_angle
_geom_angle_site_symmetry_1
_geom_angle_site_symmetry_3
O2 Cu1 O1 91.46(5) . .
O2 Cu1 O4 173.32(5) . 2_667
O1 Cu1 O4 89.41(5) . 2_667
O2 Cu1 O3 88.26(5) . 2_667
O1 Cu1 O3 176.17(5) . 2_667
O4 Cu1 O3 90.44(5) 2_667 2_667
C2 O1 Cu1 126.43(11) . .
C4 O2 Cu1 126.69(11) . .
C7 O3 Cu1 124.29(10) . 2_667
C9 O4 Cu1 124.76(11) . 2_667
C2 C1 H1A 109.5 . .
C2 C1 H1B 109.5 . .
H1A C1 H1B 109.5 . .
C2 C1 H1C 109.5 . .
H1A C1 H1C 109.5 . .
H1B C1 H1C 109.5 . .
O1 C2 C3 125.84(15) . .
O1 C2 C1 113.55(15) . .
C3 C2 C1 120.48(14) . .
C2 C3 C4 120.61(14) . .
C2 C3 C11 119.29(14) . .
C4 C3 C11 120.05(14) . .
O2 C4 C3 125.56(15) . .
O2 C4 C5 113.23(14) . .
C3 C4 C5 121.13(15) . .
C4 C5 H5A 109.5 . .
C4 C5 H5B 109.5 . .
H5A C5 H5B 109.5 . .
C4 C5 H5C 109.5 . .
H5A C5 H5C 109.5 . .
H5B C5 H5C 109.5 . .
C7 C6 H6A 109.5 . .
C7 C6 H6B 109.5 . .
H6A C6 H6B 109.5 . .
C7 C6 H6C 109.5 . .
H6A C6 H6C 109.5 . .
H6B C6 H6C 109.5 . .
O3 C7 C8 124.69(15) . .
O3 C7 C6 113.74(14) . .
C8 C7 C6 121.51(14) . .
C7 C8 C9 120.43(14) . .
C7 C8 C12 120.00(14) . .
C9 C8 C12 119.52(14) . .
O4 C9 C8 125.76(15) . .
O4 C9 C10 113.97(15) . .
C8 C9 C10 120.19(14) . .
C9 C10 H10A 109.5 . .
C9 C10 H10B 109.5 . .
H10A C10 H10B 109.5 . .
C9 C10 H10C 109.5 . .
H10A C10 H10C 109.5 . .
H10B C10 H10C 109.5 . .
C16 C11 C12 118.89(15) . .
C16 C11 C3 120.92(14) . .
C12 C11 C3 120.18(13) . .
C13 C12 C11 118.97(14) . .
C13 C12 C8 121.40(14) . .
C11 C12 C8 119.63(14) . .
C14 C13 C12 121.20(16) . .
C14 C13 H13 119.4 . .
C12 C13 H13 119.4 . .
C15 C14 C13 119.81(16) . .
C15 C14 H14 120.1 . .
C13 C14 H14 120.1 . .
C14 C15 C16 119.66(15) . .
C14 C15 H15 120.2 . .
C16 C15 H15 120.2 . .
C15 C16 C11 121.42(16) . .
C15 C16 H16 119.3 . .
C11 C16 H16 119.3 . .
C2S C1S C6S 120.0 . .
C2S C1S H1S 120.0 . .
C6S C1S H1S 120.0 . .
C3S C2S C1S 120.0 . .
C3S C2S H2S 120.0 . .
C1S C2S H2S 120.0 . .
C2S C3S C4S 120.0 . .
C2S C3S H3S 120.0 . .
C4S C3S H3S 120.0 . .
C3S C4S C5S 120.0 . .
C3S C4S H4S 120.0 . .
C5S C4S H4S 120.0 . .
C6S C5S C4S 120.0 . .
C6S C5S H5S 120.0 . .
C4S C5S H5S 120.0 . .
C5S C6S C1S 120.0 . .
C5S C6S C7S 119.5(7) . .
C1S C6S C7S 120.5(7) . .
C6S C7S H7S1 109.5 . .
C6S C7S H7S2 109.5 . .
H7S1 C7S H7S2 109.5 . .
C6S C7S H7S3 109.5 . .
H7S1 C7S H7S3 109.5 . .
H7S2 C7S H7S3 109.5 . .
C6S C7S H7S4 109.5 . .
H7S1 C7S H7S4 141.1 . .
H7S2 C7S H7S4 56.3 . .
H7S3 C7S H7S4 56.3 . .
C6S C7S H7S5 109.5 . .
H7S1 C7S H7S5 56.3 . .
H7S2 C7S H7S5 141.1 . .
H7S3 C7S H7S5 56.3 . .
H7S4 C7S H7S5 109.5 . .
C6S C7S H7S6 109.5 . .
H7S1 C7S H7S6 56.3 . .
H7S2 C7S H7S6 56.3 . .
H7S3 C7S H7S6 141.1 . .
H7S4 C7S H7S6 109.5 . .
H7S5 C7S H7S6 109.5 . .

loop_
_geom_bond_atom_site_label_1
_geom_bond_atom_site_label_2
_geom_bond_distance
_geom_bond_site_symmetry_2
Cu1 O2 1.9117(12) .
Cu1 O1 1.9119(12) .
Cu1 O4 1.9188(12) 2_667
Cu1 O3 1.9250(12) 2_667
O1 C2 1.275(2) .
O2 C4 1.2728(19) .
O3 C7 1.2904(19) .
O3 Cu1 1.9250(12) 2_667
O4 C9 1.2675(19) .
O4 Cu1 1.9188(12) 2_667
C1 C2 1.510(2) .
C1 H1A 0.9800 .
C1 H1B 0.9800 .
C1 H1C 0.9800 .
C2 C3 1.409(2) .
C3 C4 1.413(2) .
C3 C11 1.503(2) .
C4 C5 1.507(2) .
C5 H5A 0.9800 .
C5 H5B 0.9800 .
C5 H5C 0.9800 .
C6 C7 1.499(2) .
C6 H6A 0.9800 .
C6 H6B 0.9800 .
C6 H6C 0.9800 .
C7 C8 1.402(2) .
C8 C9 1.422(2) .
C8 C12 1.499(2) .
C9 C10 1.511(2) .
C10 H10A 0.9800 .
C10 H10B 0.9800 .
C10 H10C 0.9800 .
C11 C16 1.402(2) .
C11 C12 1.408(2) .
C12 C13 1.403(2) .
C13 C14 1.391(2) .
C13 H13 0.9500 .
C14 C15 1.386(3) .
C14 H14 0.9500 .
C15 C16 1.389(2) .
C15 H15 0.9500 .
C16 H16 0.9500 .
C1S C2S 1.3900 .
C1S C6S 1.3900 .
C1S H1S 0.9500 .
C2S C3S 1.3900 .
C2S H2S 0.9500 .
C3S C4S 1.3900 .
C3S H3S 0.9500 .
C4S C5S 1.3900 .
C4S H4S 0.9500 .
C5S C6S 1.3900 .
C5S H5S 0.9500 .
C6S C7S 1.477(9) .
C7S H7S1 0.9800 .
C7S H7S2 0.9800 .
C7S H7S3 0.9800 .
C7S H7S4 0.9800 .
C7S H7S5 0.9800 .
C7S H7S6 0.9800 .

loop_
_geom_torsion_atom_site_label_1
_geom_torsion_atom_site_label_2
_geom_torsion_atom_site_label_3
_geom_torsion_atom_site_label_4
_geom_torsion
_geom_torsion_site_symmetry_1
O2 Cu1 O1 C2 -15.80(13) .
O4 Cu1 O1 C2 157.57(13) 2_667
O3 Cu1 O1 C2 69.9(8) 2_667
O1 Cu1 O2 C4 16.05(14) .
O4 Cu1 O2 C4 -81.3(5) 2_667
O3 Cu1 O2 C4 -160.13(14) 2_667
Cu1 O1 C2 C3 5.2(2) .
Cu1 O1 C2 C1 -178.81(11) .
O1 C2 C3 C4 11.5(2) .
C1 C2 C3 C4 -164.17(15) .
O1 C2 C3 C11 -171.06(15) .
C1 C2 C3 C11 13.2(2) .
Cu1 O2 C4 C3 -5.7(2) .
Cu1 O2 C4 C5 177.33(11) .
C2 C3 C4 O2 -11.3(2) .
C11 C3 C4 O2 171.32(15) .
C2 C3 C4 C5 165.47(15) .
C11 C3 C4 C5 -11.9(2) .
Cu1 O3 C7 C8 -16.4(2) 2_667
Cu1 O3 C7 C6 166.29(11) 2_667
O3 C7 C8 C9 -12.1(2) .
C6 C7 C8 C9 164.92(15) .
O3 C7 C8 C12 170.45(14) .
C6 C7 C8 C12 -12.5(2) .
Cu1 O4 C9 C8 8.3(2) 2_667
Cu1 O4 C9 C10 -174.83(11) 2_667
C7 C8 C9 O4 16.7(2) .
C12 C8 C9 O4 -165.83(15) .
C7 C8 C9 C10 -159.92(15) .
C12 C8 C9 C10 17.5(2) .
C2 C3 C11 C16 -90.07(19) .
C4 C3 C11 C16 87.3(2) .
C2 C3 C11 C12 88.64(19) .
C4 C3 C11 C12 -93.94(19) .
C16 C11 C12 C13 1.9(2) .
C3 C11 C12 C13 -176.83(15) .
C16 C11 C12 C8 -178.00(15) .
C3 C11 C12 C8 3.3(2) .
C7 C8 C12 C13 85.8(2) .
C9 C8 C12 C13 -91.6(2) .
C7 C8 C12 C11 -94.31(19) .
C9 C8 C12 C11 88.27(19) .
C11 C12 C13 C14 -0.4(3) .
C8 C12 C13 C14 179.53(16) .
C12 C13 C14 C15 -1.3(3) .
C13 C14 C15 C16 1.3(3) .
C14 C15 C16 C11 0.2(3) .
C12 C11 C16 C15 -1.9(3) .
C3 C11 C16 C15 176.86(16) .
C6S C1S C2S C3S 0.0 .
C1S C2S C3S C4S 0.0 .
C2S C3S C4S C5S 0.0 .
C3S C4S C5S C6S 0.0 .
C4S C5S C6S C1S 0.0 .
C4S C5S C6S C7S 179.8(6) .
C2S C1S C6S C5S 0.0 .
C2S C1S C6S C7S -179.8(6) .
